data_9007571
loop_
_publ_author_name
'Ferraris, G.'
'Franchini-Angela M'

_publ_section_title
;
 Hydrogen bonding in the crystalline state. Crystal structure of MgHAsO4*7H2O
 roesslerite
 Note: B(1,3) of O2 was altered to reproduce axial lengths
;
_journal_name_full 'Acta Crystallographica, Section B'
_journal_page_first 286
_journal_page_last 292
_journal_paper_doi 10.1107/S0567740873002360
_journal_volume 29
_journal_year 1973
_chemical_compound_source Synthetic
_chemical_formula_sum 'As H15 Mg O11'
_chemical_name_mineral Rosslerite
_space_group_IT_number 15
_symmetry_space_group_name_Hall '-C 2yc'
_symmetry_space_group_name_H-M 'C 1 2/c 1'
_cell_angle_alpha 90
_cell_angle_beta 95.15
_cell_angle_gamma 90
_cell_formula_units_Z 8
_cell_length_a 6.6918
_cell_length_b 25.744
_cell_length_c 11.538
_cell_volume 1979.670
_database_code_amcsd 0009474
_exptl_crystal_density_diffrn 1.948
_cod_original_formula_sum 'Mg As O11 H15'
_cod_database_code 9007571

loop_
_space_group_symop_operation_xyz
x,y,z
1/2+x,1/2+y,z
x,-y,1/2+z
1/2+x,1/2-y,1/2+z
-x,y,1/2-z
1/2-x,1/2+y,1/2-z
-x,-y,-z
1/2-x,1/2-y,-z

loop_
_atom_site_aniso_label
_atom_site_aniso_U_11
_atom_site_aniso_U_22
_atom_site_aniso_U_33
_atom_site_aniso_U_12
_atom_site_aniso_U_13
_atom_site_aniso_U_23
Mg1 0.01683 0.01343 0.01238 0.00000 0.00213 0.00000
Mg2 0.01721 0.01108 0.02060 0.00000 0.00113 0.00000
As 0.01355 0.01242 0.01050 0.00113 0.00124 0.00075
O1 0.01582 0.02015 0.02174 0.00122 0.00023 0.00045
O2 0.02165 0.01914 0.01579 0.00417 0.00190 -0.00495
O3 0.01861 0.01477 0.02482 -0.00313 0.00151 -0.00165
O4 0.02696 0.02048 0.01251 0.00209 0.00213 0.00405
Ow1 0.02178 0.04231 0.01338 -0.00530 0.00101 0.00015
Ow2 0.02001 0.02518 0.01860 0.00591 0.00291 0.00120
Ow3 0.04343 0.02955 0.02970 0.01869 0.01304 0.01364
Ow4 0.02165 0.02115 0.04583 0.00096 -0.00745 0.00165
Ow5 0.03139 0.02250 0.04402 -0.00043 0.00846 -0.01379
Ow6 0.02127 0.01746 0.02823 -0.00122 0.00264 0.00525
Ow7 0.04318 0.02485 0.03051 -0.00252 0.00275 -0.00345

loop_
_atom_site_label
_atom_site_fract_x
_atom_site_fract_y
_atom_site_fract_z
_atom_site_U_iso_or_equiv
_atom_site_type_symbol
_atom_site_attached_hydrogens
Mg1 0.00000 0.44902 0.25000 ? Mg 0
Mg2 0.50000 0.22076 0.25000 ? Mg 0
As 0.05256 0.09415 0.04532 ? As 0
O1 0.29150 0.08180 0.09080 ? O 0
O2 -0.04900 0.13370 0.14330 ? O 0
O3 -0.08420 0.03830 0.04510 ? O 0
O4 0.02310 0.12300 -0.08390 ? O 0
Ow1 0.04510 0.44450 0.42770 ? O 0
Ow2 0.21740 0.39110 0.24230 ? O 0
Ow3 -0.21250 0.50620 0.25730 ? O 0
Ow4 0.21020 0.22060 0.17550 ? O 0
Ow5 0.41410 0.27590 0.36660 ? O 0
Ow6 0.44020 0.16150 0.36820 ? O 0
Ow7 0.00970 0.30470 0.39490 ? O 0
H1 0.14800 0.45200 0.46000 0.03800 H 0
H2 -0.04700 0.44300 0.47900 0.04179 H 0
H3 0.29000 0.38600 0.29400 0.03293 H 0
H4 0.29100 0.39100 0.19000 0.02533 H 0
H5 -0.28000 0.51900 0.31500 0.03800 H 0
H6 -0.23000 0.52300 0.20800 0.05066 H 0
H7 0.13600 0.19800 0.16500 0.06333 H 0
H8 0.14000 0.25000 0.15000 0.02913 H 0
H9 0.27600 0.28200 0.37100 0.05573 H 0
H10 0.47500 0.30600 0.38700 0.04686 H 0
H11 0.53200 0.13900 0.36700 0.02533 H 0
H12 0.33200 0.14700 0.36500 0.03420 H 0
H13 0.01500 0.30500 0.46600 0.05066 H 0
H14 -0.03700 0.33200 0.36200 0.05699 H 0
H15 0.00000 0.13400 0.25000 0.07599 H 0
H16 0.00000 0.00000 0.00000 0.06586 H 0

loop_
_cod_changelog_entry_id
_cod_changelog_entry_author
_cod_changelog_entry_date
_cod_changelog_entry_text
1
;cod-tools version 3.8.0
Id: cif_guess_AMCSD_atom_types 9581 2023-05-17 12:35:41Z saulius
;
2023-05-18T08:42:08+03:00
;Derived atom types and hydrogen counts
from atom names that follow the AMCSD naming convention
(Wat == water, O-H == hydroxyl).
;

loop_
_cod_related_entry_id
_cod_related_entry_database
_cod_related_entry_code
1 AMCSD 0009474
